data_7219374
loop_
_publ_author_name
'Hawes, Chris S.'
'White, Keith F.'
'Abrahams, Brendan F.'
'Knowles, Gregory P.'
'Chaffee, Alan L.'
'Batten, Stuart R.'
'Turner, David R.'

_publ_section_title
;
 Structural chemistry and selective CO2uptake of a piperazine-derived
 porous coordination polymer
;
_journal_issue 10
_journal_name_full CrystEngComm
_journal_page_first 2196
_journal_paper_doi 10.1039/C4CE02547D
_journal_volume 17
_journal_year 2015
_chemical_formula_moiety 'C40 H42 N4 O10 Zn3, C6 H14 N2 O2'
_chemical_formula_sum 'C46 H56 N6 O12 Zn3'
_chemical_formula_weight 1081.08
_chemical_name_systematic
;
 ? 
;
_space_group_crystal_system monoclinic
_space_group_IT_number 12
_space_group_name_Hall '-C 2y'
_space_group_name_H-M_alt 'C 1 2/m 1'
_symmetry_space_group_name_Hall '-C 2y'
_symmetry_space_group_name_H-M 'C 1 2/m 1'
_atom_sites_solution_hydrogens geom
_atom_sites_solution_primary heavy
_atom_sites_solution_secondary difmap
_audit_creation_date 2014-09-04
_audit_creation_method
;
Olex2 1.2
(compiled 2014.08.28 svn.r2986 for OlexSys, GUI svn.r4874)
;
_audit_update_record
;
2014-12-22 deposited with the CCDC.
2015-01-20 downloaded from the CCDC.
;
_cell_angle_alpha 90.00
_cell_angle_beta 100.76(4)
_cell_angle_gamma 90.00
_cell_formula_units_Z 2
_cell_length_a 17.666(7)
_cell_length_b 24.302(6)
_cell_length_c 6.0130(12)
_cell_measurement_reflns_used 13301
_cell_measurement_temperature 100(2)
_cell_measurement_theta_max 31.88
_cell_measurement_theta_min 2.88
_cell_volume 2536.1(13)
_computing_cell_refinement 'XDS (Kabsch, 1993)'
_computing_data_collection 'BluIce (McPhillips, 2002)'
_computing_data_reduction 'XDS (Kabsch, 1993)'
_computing_molecular_graphics 'Olex2 (Dolomanov et al., 2009)'
_computing_publication_material 'Olex2 (Dolomanov et al., 2009)'
_computing_structure_refinement 'SHELXL-97 (Sheldrick, 1997)'
_computing_structure_solution 'SHELXS-97 (Sheldrick, 1997)'
_diffrn_ambient_temperature 100
_diffrn_measured_fraction_theta_full 0.993
_diffrn_measured_fraction_theta_max 0.995
_diffrn_measurement_device_type 'ADSC Quantum 210r'
_diffrn_measurement_method 'Phi Scan'
_diffrn_radiation_monochromator 'Silicon Double Crystal'
_diffrn_radiation_type Synchrotron
_diffrn_radiation_wavelength 0.71090
_diffrn_reflns_av_R_equivalents 0.1644
_diffrn_reflns_av_unetI/netI 0.0798
_diffrn_reflns_limit_h_max 24
_diffrn_reflns_limit_h_min -24
_diffrn_reflns_limit_k_max 33
_diffrn_reflns_limit_k_min -33
_diffrn_reflns_limit_l_max 8
_diffrn_reflns_limit_l_min -8
_diffrn_reflns_number 23326
_diffrn_reflns_theta_full 26.00
_diffrn_reflns_theta_max 29.00
_diffrn_reflns_theta_min 2.89
_diffrn_source 'Australian Synchrotron'
_diffrn_standards_number 0
_exptl_absorpt_coefficient_mu 1.471
_exptl_absorpt_correction_type multi-scan
_exptl_absorpt_process_details 'XScale within XDS'
_exptl_crystal_colour colourless
_exptl_crystal_density_diffrn 1.416
_exptl_crystal_density_method 'not measured'
_exptl_crystal_description rod
_exptl_crystal_F_000 1120
_exptl_crystal_size_max 0.10
_exptl_crystal_size_mid 0.01
_exptl_crystal_size_min 0.01
_refine_diff_density_max 1.674
_refine_diff_density_min -1.173
_refine_diff_density_rms 0.150
_refine_ls_extinction_method none
_refine_ls_goodness_of_fit_ref 1.000
_refine_ls_hydrogen_treatment mixed
_refine_ls_matrix_type full
_refine_ls_number_parameters 218
_refine_ls_number_reflns 3438
_refine_ls_number_restraints 43
_refine_ls_restrained_S_all 1.010
_refine_ls_R_factor_all 0.0778
_refine_ls_R_factor_gt 0.0639
_refine_ls_shift/su_max 0.000
_refine_ls_shift/su_mean 0.000
_refine_ls_structure_factor_coef Fsqd
_refine_ls_weighting_details 'calc w=1/[\s^2^(Fo^2^)+(0.1222P)^2^+0.0000P] where P=(Fo^2^+2Fc^2^)/3'
_refine_ls_weighting_scheme calc
_refine_ls_wR_factor_gt 0.1661
_refine_ls_wR_factor_ref 0.1758
_reflns_number_gt 2682
_reflns_number_total 3438
_reflns_threshold_expression >2sigma(I)
_cod_data_source_file c4ce02547d2.cif
_cod_data_source_block 1
_cod_depositor_comments
;
The following automatic conversions were performed:

'_exptl_absorpt_correction_type' value 'Multi-Scan' changed to
'multi-scan' according to
/usr/data/users/saulius/crontab/automatic-downloads/rss-feeds/RSC/lib/dictionaries/cif_core.dic
dictionary named 'cif_core.dic' version 2.4.2 from 2011-04-26.

Automatic conversion script
Id: cif_fix_values 3008 2015-01-20 13:52:24Z robertas 

 Adding full bibliography for 7219372--7219374.cif.
;
_cod_database_code 7219374
_olex2_refinement_description
;
1. Fixed Uiso
 At 1.2 times of:
  All C(H,H) groups, H12A of C12A, H9 of C9, H18 of C18, H8 of C8, H11A of
  C11A, H8A of C8A, H11 of C11, H9A of C9A, H12 of C12
 At 1.5 times of:
  All C(H,H,H) groups, H3 of C9
2. Restrained distances
 O3-H3
 0.84 with sigma of 0.02
3. Uiso/Uaniso restraints and constraints
Uanis(C12) \\sim Ueq, Uanis(C11) \\sim Ueq, Uanis(C5) \\sim Ueq: with sigma of
0.001 and sigma for terminal atoms of 0.02
Uanis(C9A) \\sim Ueq, Uanis(C8A) \\sim Ueq, Uanis(C8) \\sim Ueq, Uanis(C9)
\\sim Ueq: with sigma of 0.001 and sigma for terminal atoms of 0.002
4. Others
 Fixed Sof: O4(0.5) C9A(0.5) H9A(0.5) C11(0.5) H11(0.5) C12(0.5) H12(0.5)
 C8A(0.5) H8A(0.5) C21(0.5) H21A(0.5) H21B(0.5) H21C(0.5) O4A(0.5) C20(0.5)
 H20A(0.5) H20B(0.5) H20C(0.5) C12A(0.5) H12A(0.5) C11A(0.5) H11A(0.5) C8(0.5)
 H8(0.5) C9(0.5) H9(0.5)
5.a Secondary CH2 refined with riding coordinates:
 C13(H13A,H13B), C16(H16A,H16B), C15(H15A,H15B)
5.b Aromatic/amide H refined with riding coordinates:
 C9A(H9A), C11(H11), C12(H12), C8A(H8A), C18(H18), C12A(H12A), C11A(H11A),
 C8(H8), C9(H9)
5.c Idealised Me refined as rotating group:
 C21(H21A,H21B,H21C), C20(H20A,H20B,H20C)
;
_olex2_submission_special_instructions 'No special instructions were received'

loop_
_space_group_symop_id
_space_group_symop_operation_xyz
1 'x, y, z'
2 '-x, y, -z'
3 'x+1/2, y+1/2, z'
4 '-x+1/2, y+1/2, -z'
5 '-x, -y, -z'
6 'x, -y, z'
7 '-x+1/2, -y+1/2, -z'
8 'x+1/2, -y+1/2, z'

loop_
_atom_site_label
_atom_site_type_symbol
_atom_site_fract_x
_atom_site_fract_y
_atom_site_fract_z
_atom_site_U_iso_or_equiv
_atom_site_adp_type
_atom_site_occupancy
_atom_site_calc_flag
_atom_site_disorder_assembly
_atom_site_disorder_group
_atom_site_site_symmetry_order
_atom_site_refinement_flags_posn
_atom_site_refinement_flags_adp
_atom_site_refinement_flags_occupancy
Zn1 Zn 0.5000 0.0000 1.0000 0.0219(2) Uani 1 d . . 4 S T P
Zn2 Zn 0.5000 0.059738(18) 0.5000 0.02385(19) Uani 1 d . . 2 S T P
O3 O 0.54449(19) 0.0000 0.7111(5) 0.0230(6) Uani 1 d . . 2 DS T P
O4 O 0.4390(3) 0.0753(2) 0.9447(8) 0.0321(11) Uani 0.50 d A 2 1 . . .
O6 O 0.42160(15) 0.10418(9) 0.5923(4) 0.0316(5) Uani 1 d A . 1 . . .
N14 N 0.07178(19) 0.22480(14) 0.6509(6) 0.0401(7) Uani 1 d . . 1 . . .
C13 C 0.1258(2) 0.22303(19) 0.8671(8) 0.0456(10) Uani 1 d B . 1 . . .
H13A H 0.0998 0.2073 0.9848 0.055 Uiso 1 calc . . 1 R . .
H13B H 0.1424 0.2609 0.9136 0.055 Uiso 1 calc . . 1 R . .
C9A C 0.2349(5) 0.1990(4) 0.6794(15) 0.0285(18) Uani 0.50 d B 1 1 . U .
H9A H 0.2170 0.2277 0.5752 0.034 Uiso 0.50 calc B 1 1 R . .
C11 C 0.2375(6) 0.1624(4) 1.0248(18) 0.035(2) Uani 0.50 d B 2 1 . U .
H11 H 0.2208 0.1633 1.1661 0.042 Uiso 0.50 calc B 2 1 R . .
C12 C 0.3052(6) 0.1339(4) 1.0092(17) 0.036(2) Uani 0.50 d B 2 1 . U .
H12 H 0.3361 0.1184 1.1407 0.043 Uiso 0.50 calc B 2 1 R . .
C16 C 0.0249(2) 0.17526(17) 0.6153(8) 0.0428(9) Uani 1 d . . 1 . . .
H16A H -0.0079 0.1731 0.7316 0.051 Uiso 1 calc . . 1 R . .
H16B H 0.0589 0.1425 0.6318 0.051 Uiso 1 calc . . 1 R . .
C8A C 0.2994(5) 0.1701(3) 0.6529(14) 0.0249(17) Uani 0.50 d B 1 1 . U .
H8A H 0.3252 0.1792 0.5326 0.030 Uiso 0.50 calc B 1 1 R . .
C7 C 0.3269(2) 0.12836(18) 0.7979(6) 0.0385(8) Uani 1 d . . 1 . . .
C15 C 0.0232(2) 0.27362(16) 0.6175(7) 0.0413(9) Uani 1 d . . 1 . . .
H15A H 0.0558 0.3071 0.6413 0.050 Uiso 1 calc . . 1 R . .
H15B H -0.0116 0.2740 0.7288 0.050 Uiso 1 calc . . 1 R . .
C10 C 0.1957(2) 0.18844(17) 0.8481(7) 0.0406(8) Uani 1 d . . 1 . . .
C5 C 0.3942(3) 0.09515(18) 0.7639(7) 0.0423(8) Uani 1 d A . 1 . U .
O17 O 0.2973(3) 0.0000 0.2750(9) 0.0804(19) Uani 1 d . . 2 S T P
N19 N 0.2064(4) 0.0000 0.4923(13) 0.084(2) Uani 1 d . . 2 S T P
C18 C 0.2736(4) 0.0000 0.4365(13) 0.0567(17) Uani 1 d C . 2 S T P
H18 H 0.3137 0.0000 0.5661 0.068 Uiso 1 calc . . 2 RS T P
C21 C 0.1570(9) 0.0482(8) 0.368(3) 0.105(6) Uani 0.50 d C -1 1 . . .
H21A H 0.1840 0.0646 0.2557 0.157 Uiso 0.50 calc C -1 1 GR . .
H21B H 0.1491 0.0763 0.4782 0.157 Uiso 0.50 calc C -1 1 GR . .
H21C H 0.1070 0.0340 0.2911 0.157 Uiso 0.50 calc C -1 1 GR . .
O4A O 0.4002(3) 0.0428(2) 0.8487(9) 0.0338(11) Uani 0.50 d A 1 1 . . .
C20 C 0.1857(9) -0.0151(6) 0.704(2) 0.087(5) Uani 0.50 d C -1 1 . . .
H20A H 0.2324 -0.0192 0.8197 0.130 Uiso 0.50 calc C -1 1 GR . .
H20B H 0.1575 -0.0501 0.6864 0.130 Uiso 0.50 calc C -1 1 GR . .
H20C H 0.1530 0.0136 0.7510 0.130 Uiso 0.50 calc C -1 1 GR . .
C12A C 0.2857(5) 0.1123(5) 0.9696(15) 0.044(2) Uani 0.50 d B 1 1 . . .
H12A H 0.3011 0.0810 1.0614 0.053 Uiso 0.50 calc B 1 1 R . .
C11A C 0.2221(6) 0.1436(5) 1.0004(17) 0.043(2) Uani 0.50 d B 1 1 . . .
H11A H 0.1962 0.1353 1.1214 0.051 Uiso 0.50 calc B 1 1 R . .
C8 C 0.2880(6) 0.1590(4) 0.6187(17) 0.032(2) Uani 0.50 d B 2 1 . U .
H8 H 0.3071 0.1603 0.4812 0.039 Uiso 0.50 calc B 2 1 R . .
C9 C 0.2221(6) 0.1878(4) 0.6355(18) 0.037(2) Uani 0.50 d B 2 1 . U .
H9 H 0.1944 0.2069 0.5082 0.045 Uiso 0.50 calc B 2 1 R . .
H3 H 0.5912(16) 0.0000 0.767(13) 0.056 Uiso 1 d . . 2 DRS T P

loop_
_atom_site_aniso_label
_atom_site_aniso_U_11
_atom_site_aniso_U_22
_atom_site_aniso_U_33
_atom_site_aniso_U_23
_atom_site_aniso_U_13
_atom_site_aniso_U_12
Zn1 0.0223(4) 0.0266(3) 0.0171(3) 0.000 0.0045(3) 0.000
Zn2 0.0280(3) 0.0207(3) 0.0257(3) 0.000 0.0125(2) 0.000
O3 0.0239(15) 0.0288(14) 0.0168(13) 0.000 0.0048(11) 0.000
O4 0.040(3) 0.033(2) 0.025(2) 0.004(2) 0.011(2) 0.013(2)
O6 0.0376(14) 0.0303(11) 0.0308(12) 0.0048(9) 0.0162(11) 0.0099(9)
N14 0.0266(16) 0.0444(16) 0.0508(19) -0.0044(15) 0.0107(14) 0.0061(13)
C13 0.0279(19) 0.058(2) 0.052(2) -0.009(2) 0.0108(17) 0.0107(17)
C9A 0.0280(19) 0.028(2) 0.029(2) -0.0007(10) 0.0060(10) 0.0006(10)
C11 0.035(2) 0.035(2) 0.035(2) -0.0007(10) 0.0075(11) 0.0002(10)
C12 0.036(2) 0.036(2) 0.036(2) 0.0000(10) 0.0073(11) 0.0006(10)
C16 0.0299(19) 0.0422(19) 0.057(2) 0.0035(18) 0.0110(18) 0.0041(15)
C8A 0.0245(19) 0.0250(19) 0.0253(19) 0.0000(10) 0.0053(10) -0.0001(10)
C7 0.0335(19) 0.054(2) 0.0307(17) 0.0098(16) 0.0130(15) 0.0168(16)
C15 0.0296(19) 0.0400(18) 0.056(2) -0.0002(17) 0.0135(18) 0.0031(14)
C10 0.0282(18) 0.049(2) 0.047(2) -0.0059(18) 0.0113(16) 0.0071(15)
C5 0.0426(12) 0.0456(12) 0.0408(11) 0.0042(9) 0.0133(9) 0.0066(9)
O17 0.035(3) 0.154(6) 0.054(3) 0.000 0.014(2) 0.000
N19 0.040(4) 0.148(8) 0.070(4) 0.000 0.023(3) 0.000
C18 0.039(4) 0.075(5) 0.058(4) 0.000 0.015(3) 0.000
C21 0.059(8) 0.151(15) 0.113(12) 0.037(11) 0.040(9) 0.037(9)
O4A 0.024(2) 0.041(3) 0.037(3) 0.022(2) 0.007(2) 0.007(2)
C20 0.085(8) 0.094(13) 0.096(8) 0.027(7) 0.055(7) 0.022(7)
C12A 0.033(4) 0.069(6) 0.033(4) 0.021(4) 0.017(4) 0.016(4)
C11A 0.033(5) 0.061(6) 0.038(4) 0.002(4) 0.017(4) 0.001(4)
C8 0.032(2) 0.033(2) 0.032(2) -0.0006(10) 0.0068(11) 0.0005(10)
C9 0.037(2) 0.038(2) 0.037(2) -0.0005(10) 0.0071(11) 0.0010(10)

loop_
_atom_type_symbol
_atom_type_description
_atom_type_scat_dispersion_real
_atom_type_scat_dispersion_imag
_atom_type_scat_source
C C 0.0033 0.0016 'International Tables Vol C Tables 4.2.6.8 and 6.1.1.4'
H H 0.0000 0.0000 'International Tables Vol C Tables 4.2.6.8 and 6.1.1.4'
N N 0.0061 0.0033 'International Tables Vol C Tables 4.2.6.8 and 6.1.1.4'
O O 0.0106 0.0060 'International Tables Vol C Tables 4.2.6.8 and 6.1.1.4'
Zn Zn 0.2910 1.4260 'International Tables Vol C Tables 4.2.6.8 and 6.1.1.4'

loop_
_geom_angle_atom_site_label_1
_geom_angle_atom_site_label_2
_geom_angle_atom_site_label_3
_geom_angle
_geom_angle_site_symmetry_1
_geom_angle_site_symmetry_3
O3 Zn1 O3 180.0 5_657 .
O3 Zn1 O4 82.40(13) 5_657 6
O3 Zn1 O4 97.60(13) 5_657 5_657
O3 Zn1 O4 82.40(13) . 2_657
O3 Zn1 O4 97.60(13) . .
O3 Zn1 O4 97.60(13) . 6
O3 Zn1 O4 82.40(13) . 5_657
O3 Zn1 O4 82.40(13) 5_657 .
O3 Zn1 O4 97.60(13) 5_657 2_657
O3 Zn1 O4A 86.74(16) 5_657 .
O3 Zn1 O4A 86.74(16) 5_657 6
O3 Zn1 O4A 86.74(16) . 2_657
O3 Zn1 O4A 86.74(16) . 5_657
O3 Zn1 O4A 93.26(16) . 6
O3 Zn1 O4A 93.26(16) . .
O3 Zn1 O4A 93.26(16) 5_657 5_657
O3 Zn1 O4A 93.26(16) 5_657 2_657
O4 Zn1 O4 180.0(3) 2_657 6
O4 Zn1 O4 119.5(3) . 6
O4 Zn1 O4 60.5(3) . 2_657
O4 Zn1 O4 119.5(3) 2_657 5_657
O4 Zn1 O4 60.5(3) 6 5_657
O4 Zn1 O4 179.999(1) . 5_657
O4A Zn1 O4 148.9(2) 6 2_657
O4A Zn1 O4 90.1(2) 2_657 .
O4A Zn1 O4 148.9(2) . 5_657
O4A Zn1 O4 89.9(2) 6 .
O4A Zn1 O4 89.9(2) 2_657 5_657
O4A Zn1 O4 31.1(2) 5_657 5_657
O4A Zn1 O4 148.9(2) 5_657 .
O4A Zn1 O4 31.1(2) 2_657 2_657
O4A Zn1 O4 31.1(2) 6 6
O4A Zn1 O4 90.1(2) 6 5_657
O4A Zn1 O4 148.9(2) 2_657 6
O4A Zn1 O4 89.9(2) 5_657 2_657
O4A Zn1 O4 90.1(2) 5_657 6
O4A Zn1 O4 31.1(2) . .
O4A Zn1 O4 90.1(2) . 2_657
O4A Zn1 O4 89.9(2) . 6
O4A Zn1 O4A 180.0(3) 6 2_657
O4A Zn1 O4A 59.4(3) 2_657 5_657
O4A Zn1 O4A 179.999(1) 5_657 .
O4A Zn1 O4A 120.6(3) 2_657 .
O4A Zn1 O4A 120.6(3) 6 5_657
O4A Zn1 O4A 59.4(3) 6 .
O3 Zn2 Zn2 43.19(7) . 5_656
O3 Zn2 Zn2 43.19(7) 5_656 5_656
O3 Zn2 O3 86.38(13) 5_656 .
O6 Zn2 Zn2 124.27(7) 2_656 5_656
O6 Zn2 Zn2 124.27(7) . 5_656
O6 Zn2 O3 116.52(11) 2_656 5_656
O6 Zn2 O3 116.52(11) . .
O6 Zn2 O3 112.00(12) . 5_656
O6 Zn2 O3 112.00(12) 2_656 .
O6 Zn2 O6 111.46(15) 2_656 .
Zn1 O3 H3 99(6) . .
Zn2 O3 Zn1 112.01(11) 5_656 .
Zn2 O3 Zn1 112.01(11) . .
Zn2 O3 Zn2 93.62(13) 5_656 .
Zn2 O3 H3 120(3) 5_656 .
Zn2 O3 H3 120(3) . .
C5 O4 Zn1 131.2(4) . .
C5 O6 Zn2 123.8(2) . .
C16 N14 C13 111.4(3) . .
C16 N14 C15 110.5(3) . .
C15 N14 C13 114.6(3) . .
N14 C13 H13A 109.5 . .
N14 C13 H13B 109.5 . .
N14 C13 C10 110.8(3) . .
H13A C13 H13B 108.1 . .
C10 C13 H13A 109.5 . .
C10 C13 H13B 109.5 . .
C8A C9A H9A 118.6 . .
C10 C9A H9A 118.6 . .
C10 C9A C8A 122.7(7) . .
C12 C11 H11 118.9 . .
C10 C11 H11 118.9 . .
C10 C11 C12 122.3(9) . .
C11 C12 H12 120.3 . .
C11 C12 C7 119.4(8) . .
C7 C12 H12 120.3 . .
N14 C16 C16 110.9(3) . 2_556
N14 C16 H16A 109.5 . .
N14 C16 H16B 109.5 . .
C16 C16 H16A 109.5 2_556 .
C16 C16 H16B 109.5 2_556 .
H16A C16 H16B 108.1 . .
C9A C8A H8A 119.7 . .
C7 C8A C9A 120.6(7) . .
C7 C8A H8A 119.7 . .
C12 C7 C5 122.7(5) . .
C12 C7 C12A 26.5(5) . .
C8A C7 C12 112.5(6) . .
C8A C7 C5 121.0(4) . .
C8A C7 C12A 119.8(5) . .
C8A C7 C8 15.6(5) . .
C12A C7 C5 118.9(5) . .
C8 C7 C12 118.4(6) . .
C8 C7 C5 118.7(5) . .
C8 C7 C12A 117.7(6) . .
N14 C15 C15 109.6(3) . 2_556
N14 C15 H15A 109.7 . .
N14 C15 H15B 109.7 . .
C15 C15 H15A 109.7 2_556 .
C15 C15 H15B 109.7 2_556 .
H15A C15 H15B 108.2 . .
C9A C10 C13 119.2(5) . .
C9A C10 C11A 117.9(5) . .
C9A C10 C9 16.8(5) . .
C11 C10 C13 122.7(5) . .
C11 C10 C9A 113.7(6) . .
C11 C10 C11A 21.9(5) . .
C11 C10 C9 118.6(7) . .
C11A C10 C13 122.8(5) . .
C9 C10 C13 118.5(5) . .
C9 C10 C11A 115.8(6) . .
O4 C5 C7 117.5(4) . .
O4 C5 O4A 49.9(4) . .
O6 C5 O4 119.2(4) . .
O6 C5 C7 117.8(4) . .
O6 C5 O4A 117.4(4) . .
O4A C5 C7 117.6(4) . .
C18 N19 C21 109.4(7) . 6
C18 N19 C21 109.4(7) . .
C18 N19 C20 128.9(9) . .
C18 N19 C20 128.9(9) . 6
C21 N19 C21 96.9(17) 6 .
C20 N19 C21 91.2(10) . 6
C20 N19 C21 91.2(10) 6 .
C20 N19 C21 113.8(8) . .
C20 N19 C21 113.8(8) 6 6
C20 N19 C20 29.7(11) 6 .
O17 C18 N19 136.9(9) . .
O17 C18 H18 111.6 . .
N19 C18 H18 111.6 . .
N19 C21 H21A 109.5 . .
N19 C21 H21B 109.5 . .
N19 C21 H21C 109.5 . .
C5 O4A Zn1 128.5(4) . .
N19 C20 H20A 109.5 . .
N19 C20 H20B 109.5 . .
N19 C20 H20C 109.5 . .
C7 C12A H12A 120.7 . .
C11A C12A C7 118.7(8) . .
C11A C12A H12A 120.7 . .
C10 C11A H11A 120.0 . .
C12A C11A C10 119.9(7) . .
C12A C11A H11A 120.0 . .
C7 C8 H8 119.3 . .
C9 C8 C7 121.3(8) . .
C9 C8 H8 119.3 . .
C10 C9 H9 120.4 . .
C8 C9 C10 119.2(8) . .
C8 C9 H9 120.4 . .

loop_
_geom_bond_atom_site_label_1
_geom_bond_atom_site_label_2
_geom_bond_distance
_geom_bond_site_symmetry_2
Zn1 O3 2.036(3) 5_657
Zn1 O3 2.036(3) .
Zn1 O4 2.118(5) 2_657
Zn1 O4 2.118(5) 6
Zn1 O4 2.118(5) 5_657
Zn1 O4 2.118(5) .
Zn1 O4A 2.103(5) 6
Zn1 O4A 2.103(5) 5_657
Zn1 O4A 2.103(5) 2_657
Zn1 O4A 2.103(5) .
Zn2 Zn2 2.9034(11) 5_656
Zn2 O3 1.991(2) 5_656
Zn2 O3 1.991(2) .
Zn2 O6 1.918(2) .
Zn2 O6 1.918(2) 2_656
O3 Zn2 1.991(2) 5_656
O3 H3 0.83(2) .
O4 C5 1.311(7) .
O6 C5 1.238(4) .
N14 C13 1.463(6) .
N14 C16 1.454(5) .
N14 C15 1.456(5) .
C13 H13A 0.9900 .
C13 H13B 0.9900 .
C13 C10 1.516(5) .
C9A H9A 0.9500 .
C9A C8A 1.374(11) .
C9A C10 1.355(9) .
C11 H11 0.9500 .
C11 C12 1.400(14) .
C11 C10 1.335(11) .
C12 H12 0.9500 .
C12 C7 1.401(10) .
C16 C16 1.498(9) 2_556
C16 H16A 0.9900 .
C16 H16B 0.9900 .
C8A H8A 0.9500 .
C8A C7 1.366(9) .
C7 C5 1.483(5) .
C7 C12A 1.425(8) .
C7 C8 1.383(10) .
C15 C15 1.495(9) 2_556
C15 H15A 0.9900 .
C15 H15B 0.9900 .
C10 C11A 1.444(12) .
C10 C9 1.440(10) .
C5 O4A 1.366(6) .
O17 C18 1.127(9) .
N19 C18 1.293(9) .
N19 C21 1.566(17) .
N19 C21 1.566(17) 6
N19 C20 1.438(13) 6
N19 C20 1.438(13) .
C18 H18 0.9500 .
C21 H21A 0.9800 .
C21 H21B 0.9800 .
C21 H21C 0.9800 .
C20 H20A 0.9800 .
C20 H20B 0.9800 .
C20 H20C 0.9800 .
C12A H12A 0.9500 .
C12A C11A 1.396(12) .
C11A H11A 0.9500 .
C8 H8 0.9500 .
C8 C9 1.378(13) .
C9 H9 0.9500 .

loop_
_geom_hbond_atom_site_label_D
_geom_hbond_atom_site_label_H
_geom_hbond_atom_site_label_A
_geom_hbond_distance_DH
_geom_hbond_distance_HA
_geom_hbond_distance_DA
_geom_hbond_angle_DHA
_geom_hbond_site_symmetry_A
O3 H3 O17 0.83(2) 2.03(5) 2.781(6) 149(8) 2_656

loop_
_geom_torsion_atom_site_label_1
_geom_torsion_atom_site_label_2
_geom_torsion_atom_site_label_3
_geom_torsion_atom_site_label_4
_geom_torsion
_geom_torsion_site_symmetry_1
_geom_torsion_site_symmetry_4
Zn1 O4 C5 O6 -62.5(7) . .
Zn1 O4 C5 C7 144.3(4) . .
Zn1 O4 C5 O4A 40.2(4) . .
Zn2 Zn2 O3 Zn1 -115.50(18) 5_656 .
Zn2 Zn2 O6 C5 44.4(4) 5_656 .
Zn2 O6 C5 O4 34.9(6) . .
Zn2 O6 C5 C7 -172.0(3) . .
Zn2 O6 C5 O4A -22.3(6) . .
O3 Zn1 O3 Zn2 -128.1(9) 5_657 .
O3 Zn1 O3 Zn2 128.1(10) 5_657 5_656
O3 Zn1 O4 C5 45.2(5) . .
O3 Zn1 O4 C5 -134.8(5) 5_657 .
O3 Zn1 O4A C5 115.7(5) 5_657 .
O3 Zn1 O4A C5 -64.3(5) . .
O3 Zn2 O3 Zn1 -115.50(18) 5_656 .
O3 Zn2 O3 Zn2 0.0 5_656 5_656
O3 Zn2 O6 C5 -5.4(4) . .
O3 Zn2 O6 C5 91.8(4) 5_656 .
O4 Zn1 O3 Zn2 -171.2(2) 2_657 5_656
O4 Zn1 O3 Zn2 -8.8(2) . .
O4 Zn1 O3 Zn2 -67.51(19) 2_657 .
O4 Zn1 O3 Zn2 171.2(2) 5_657 .
O4 Zn1 O3 Zn2 8.8(2) 6 5_656
O4 Zn1 O3 Zn2 -112.49(19) . 5_656
O4 Zn1 O3 Zn2 112.49(19) 6 .
O4 Zn1 O3 Zn2 67.51(19) 5_657 5_656
O4 Zn1 O4 C5 -58.0(6) 6 .
O4 Zn1 O4 C5 122.0(6) 2_657 .
O4 Zn1 O4 C5 56(14) 5_657 .
O4 Zn1 O4A C5 18.0(5) 2_657 .
O4 Zn1 O4A C5 -162.0(5) 6 .
O4 Zn1 O4A C5 35.0(4) . .
O4 Zn1 O4A C5 -145.0(4) 5_657 .
O4 C5 O4A Zn1 -38.7(4) . .
O6 Zn2 O3 Zn1 -2.68(17) . .
O6 Zn2 O3 Zn1 127.31(13) 2_656 .
O6 Zn2 O3 Zn2 -117.19(11) 2_656 5_656
O6 Zn2 O3 Zn2 112.82(12) . 5_656
O6 Zn2 O6 C5 -135.6(4) 2_656 .
O6 C5 O4A Zn1 67.6(7) . .
N14 C13 C10 C9A 51.8(7) . .
N14 C13 C10 C11 -153.2(6) . .
N14 C13 C10 C11A -127.0(7) . .
N14 C13 C10 C9 32.6(7) . .
C13 N14 C16 C16 -174.8(3) . 2_556
C13 N14 C15 C15 174.0(3) . 2_556
C13 C10 C11A C12A 178.2(9) . .
C13 C10 C9 C8 176.5(8) . .
C9A C8A C7 C12 -24.5(11) . .
C9A C8A C7 C5 177.0(7) . .
C9A C8A C7 C12A 4.0(13) . .
C9A C8A C7 C8 91(3) . .
C9A C10 C11A C12A -0.7(14) . .
C9A C10 C9 C8 79(2) . .
C11 C12 C7 C8A 26.8(11) . .
C11 C12 C7 C5 -175.1(7) . .
C11 C12 C7 C12A -85.2(16) . .
C11 C12 C7 C8 10.7(11) . .
C11 C10 C11A C12A -85.0(19) . .
C11 C10 C9 C8 2.0(13) . .
C12 C11 C10 C13 -175.3(7) . .
C12 C11 C10 C9A -19.0(11) . .
C12 C11 C10 C11A 87.3(19) . .
C12 C11 C10 C9 -1.1(12) . .
C12 C7 C5 O4 -7.2(8) . .
C12 C7 C5 O6 -160.8(6) . .
C12 C7 C5 O4A 49.6(8) . .
C12 C7 C12A C11A 74.3(17) . .
C12 C7 C8 C9 -9.9(13) . .
C16 N14 C13 C10 80.0(4) . .
C16 N14 C15 C15 -59.1(5) . 2_556
C8A C9A C10 C13 179.0(7) . .
C8A C9A C10 C11 21.9(12) . .
C8A C9A C10 C11A -2.1(13) . .
C8A C9A C10 C9 -89(2) . .
C8A C7 C5 O4 149.0(6) . .
C8A C7 C5 O6 -4.5(8) . .
C8A C7 C5 O4A -154.2(6) . .
C8A C7 C12A C11A -6.5(14) . .
C8A C7 C8 C9 -82(2) . .
C7 C5 O4A Zn1 -142.6(4) . .
C7 C12A C11A C10 4.9(16) . .
C7 C8 C9 C10 3.6(15) . .
C15 N14 C13 C10 -153.6(4) . .
C15 N14 C16 C16 56.6(5) . 2_556
C10 C9A C8A C7 0.4(14) . .
C10 C11 C12 C7 -5.4(13) . .
C5 C7 C12A C11A -179.7(9) . .
C5 C7 C8 C9 175.7(8) . .
C21 N19 C18 O17 52.5(10) 6 .
C21 N19 C18 O17 -52.5(10) . .
O4A Zn1 O3 Zn2 98.42(19) 5_657 5_656
O4A Zn1 O3 Zn2 -98.42(19) 2_657 .
O4A Zn1 O3 Zn2 157.88(19) 2_657 5_656
O4A Zn1 O3 Zn2 22.12(19) . .
O4A Zn1 O3 Zn2 81.58(19) 6 .
O4A Zn1 O3 Zn2 -81.58(19) . 5_656
O4A Zn1 O3 Zn2 -22.12(19) 6 5_656
O4A Zn1 O3 Zn2 -157.88(19) 5_657 .
O4A Zn1 O4 C5 131.9(5) 2_657 .
O4A Zn1 O4 C5 141.6(5) 5_657 .
O4A Zn1 O4 C5 -38.4(5) . .
O4A Zn1 O4 C5 -48.1(5) 6 .
O4A Zn1 O4A C5 45(26) 5_657 .
O4A Zn1 O4A C5 23.8(4) 2_657 .
O4A Zn1 O4A C5 -156.2(4) 6 .
C20 N19 C18 O17 -160.8(8) 6 .
C20 N19 C18 O17 160.8(8) . .
C12A C7 C5 O4 -37.8(9) . .
C12A C7 C5 O6 168.6(7) . .
C12A C7 C5 O4A 19.0(9) . .
C12A C7 C8 C9 20.1(13) . .
C11A C10 C9 C8 -22.5(13) . .
C8 C7 C5 O4 166.9(6) . .
C8 C7 C5 O6 13.4(8) . .
C8 C7 C5 O4A -136.3(7) . .
C8 C7 C12A C11A -24.2(14) . .
C9 C10 C11A C12A 18.0(14) . .
